data_7031805
loop_
_publ_author_name
'Zangana, Karzan H.'
'Pineda, Eufemio Moreno'
'Vitorica-Yrezabal, I\~nigo J'
'McInnes, Eric J. L.'
'Winpenny, Richard E. P.'

_publ_section_title
;
 Linking Cr3 triangles through phosphonates and lanthanides: synthetic,
 structural, magnetic and EPR studies.
;
_journal_issue 35
_journal_name_full 'Dalton transactions (Cambridge, England : 2003)'
_journal_page_first 13242
_journal_page_last 13249
_journal_paper_doi 10.1039/c4dt01264j
_journal_volume 43
_journal_year 2014
_chemical_formula_moiety 'C92 H184 Cr6 Gd2 O44 P4, 2(C4 H9 O), H2 O, 2(O)'
_chemical_formula_sum 'C100 H204 Cr6 Gd2 O50 P4'
_chemical_formula_weight 2957.00
_chemical_name_systematic
;
 ?
;
_space_group_crystal_system monoclinic
_space_group_IT_number 14
_space_group_name_Hall '-P 2yn'
_space_group_name_H-M_alt 'P 1 21/n 1'
_symmetry_space_group_name_Hall '-P 2yn'
_symmetry_space_group_name_H-M 'P 1 21/n 1'
_atom_sites_solution_hydrogens mixed
_atom_sites_solution_primary iterative
_audit_creation_date 2014-07-09
_audit_creation_method
;
Olex2 1.2
(compiled 2014.05.21 svn.r2940 for OlexSys, GUI svn.r4846)
;
_cell_angle_alpha 90
_cell_angle_beta 95.817(7)
_cell_angle_gamma 90
_cell_formula_units_Z 2
_cell_length_a 13.8020(7)
_cell_length_b 27.527(2)
_cell_length_c 19.718(2)
_cell_measurement_reflns_used 3966
_cell_measurement_temperature 150.03(18)
_cell_measurement_theta_max 26.1460
_cell_measurement_theta_min 3.4070
_cell_volume 7452.8(10)
_computing_cell_refinement
;
CrysAlisPro, Agilent Technologies,
Version 1.171.36.28 (release 01-02-2013 CrysAlis171 .NET)
(compiled Feb  1 2013,16:14:44)
;
_computing_data_collection
;
CrysAlisPro, Agilent Technologies,
Version 1.171.36.28 (release 01-02-2013 CrysAlis171 .NET)
(compiled Feb  1 2013,16:14:44)
;
_computing_data_reduction
;
CrysAlisPro, Agilent Technologies,
Version 1.171.36.28 (release 01-02-2013 CrysAlis171 .NET)
(compiled Feb  1 2013,16:14:44)
;
_computing_molecular_graphics 'Olex2 (Dolomanov et al., 2009)'
_computing_publication_material 'Olex2 (Dolomanov et al., 2009)'
_computing_structure_refinement 'ShelXL (Sheldrick, 2008)'
_computing_structure_solution
;
Superflip (Palatinus & Chapuis, 2007;Palatinus & van der Lee, 2008;
Palatinus et al., 2012)
;
_diffrn_ambient_temperature 150.03(18)
_diffrn_detector_area_resol_mean 8.0714
_diffrn_measured_fraction_theta_full 0.998
_diffrn_measured_fraction_theta_max 0.998
_diffrn_measurement_details
;
  1 omega   14.00   64.00   1.0000   12.6200
omega____ theta____ kappa____ phi______ frames
    -       20.8673  -99.0000  150.0000 50

  2 omega  -12.00   93.00   1.0000   12.6200
omega____ theta____ kappa____ phi______ frames
    -       20.8673   77.0000   30.0000 105

  3 omega  -20.00   63.00   1.0000   12.6200
omega____ theta____ kappa____ phi______ frames
    -       20.8673  -99.0000  -90.0000 83

  4 omega  -84.00   31.00   1.0000   12.6200
omega____ theta____ kappa____ phi______ frames
    -      -21.1798  -19.0000   60.0000 115
;
_diffrn_measurement_device_type 'SuperNova, Single source at offset, Eos'
_diffrn_measurement_method '\w scans'
_diffrn_orient_matrix_UB_11 0.0051689000
_diffrn_orient_matrix_UB_12 -0.0107149000
_diffrn_orient_matrix_UB_13 0.0328286000
_diffrn_orient_matrix_UB_21 -0.0050220000
_diffrn_orient_matrix_UB_22 0.0232381000
_diffrn_orient_matrix_UB_23 0.0149413000
_diffrn_orient_matrix_UB_31 -0.0511337000
_diffrn_orient_matrix_UB_32 -0.0033482000
_diffrn_orient_matrix_UB_33 -0.0018730000
_diffrn_radiation_monochromator mirror
_diffrn_radiation_type MoK\a
_diffrn_radiation_wavelength 0.71073
_diffrn_reflns_av_R_equivalents 0.2100
_diffrn_reflns_av_unetI/netI 0.2458
_diffrn_reflns_Laue_measured_fraction_full 0.998
_diffrn_reflns_Laue_measured_fraction_max 0.998
_diffrn_reflns_limit_h_max 16
_diffrn_reflns_limit_h_min -16
_diffrn_reflns_limit_k_max 30
_diffrn_reflns_limit_k_min -33
_diffrn_reflns_limit_l_max 23
_diffrn_reflns_limit_l_min -23
_diffrn_reflns_number 41449
_diffrn_reflns_point_group_measured_fraction_full 0.998
_diffrn_reflns_point_group_measured_fraction_max 0.998
_diffrn_reflns_theta_full 25.242
_diffrn_reflns_theta_max 25.350
_diffrn_reflns_theta_min 3.040
_diffrn_source 'SuperNova (Mo) X-ray Source'
_exptl_absorpt_coefficient_mu 1.412
_exptl_absorpt_correction_T_max 1.00000
_exptl_absorpt_correction_T_min 0.27657
_exptl_absorpt_correction_type multi-scan
_exptl_absorpt_process_details
;
CrysAlisPro, Agilent Technologies,
Version 1.171.36.28 (release 01-02-2013 CrysAlis171 .NET)
(compiled Feb  1 2013,16:14:44)
Empirical absorption correction using spherical harmonics,
 implemented in SCALE3 ABSPACK scaling algorithm.
;
_exptl_crystal_colour 'clear green'
_exptl_crystal_colour_lustre clear
_exptl_crystal_colour_primary green
_exptl_crystal_density_diffrn 1.318
_exptl_crystal_description block
_exptl_crystal_F_000 3072
_exptl_crystal_size_max 0.03
_exptl_crystal_size_mid 0.02
_exptl_crystal_size_min 0.02
_refine_diff_density_max 1.292
_refine_diff_density_min -2.228
_refine_diff_density_rms 0.155
_refine_ls_extinction_method none
_refine_ls_goodness_of_fit_ref 0.950
_refine_ls_hydrogen_treatment constr
_refine_ls_matrix_type full
_refine_ls_number_parameters 928
_refine_ls_number_reflns 13614
_refine_ls_number_restraints 517
_refine_ls_restrained_S_all 0.942
_refine_ls_R_factor_all 0.1732
_refine_ls_R_factor_gt 0.0777
_refine_ls_shift/su_max 0.001
_refine_ls_shift/su_mean 0.000
_refine_ls_structure_factor_coef Fsqd
_refine_ls_weighting_details 'w=1/[\s^2^(Fo^2^)+(0.0512P)^2^] where P=(Fo^2^+2Fc^2^)/3'
_refine_ls_weighting_scheme calc
_refine_ls_wR_factor_gt 0.1555
_refine_ls_wR_factor_ref 0.2048
_reflns_Friedel_coverage 0.000
_reflns_number_gt 6450
_reflns_number_total 13614
_reflns_threshold_expression 'I > 2\s(I)'
_cod_data_source_file c4dt01264j2.cif
_cod_data_source_block Cr6Gd2P4
_cod_depositor_comments 'Adding full bibliography for 7031804--7031808.cif.'
_cod_original_cell_volume 7452.9(11)
_cod_database_code 7031805
_shelxl_version_number 2013-4
_chemical_oxdiff_formula 'Cr6 Gd2 O60 C100 H150 P4'
_chemical_oxdiff_usercomment KH-50-3
_shelx_space_group_comment
;
The symmetry employed for this shelxl refinement is uniquely defined
by the following loop, which should always be used as a source of
symmetry information in preference to the above space-group names.
They are only intended as comments.
;
_reflns_odcompleteness_completeness 99.78
_reflns_odcompleteness_iscentric 1
_reflns_odcompleteness_theta 26.32
_olex2_refinement_description
;
1. Fixed Uiso
 At 1.2 times of:
  All C(H) groups, All C(H,H) groups
 At 1.5 times of:
  All C(H,H,H) groups, All O(H,H) groups
2. Restrained distances
 C52-C48A
 1.54 with sigma of 0.02
 C15A-C16A
 1.54 with sigma of 0.02
 C16A-C17A
 1.54 with sigma of 0.02
 C15A-C17A
 2.5 with sigma of 0.02
 C16A-C19A
 1.54 with sigma of 0.02
 C15A-C19A
 2.5 with sigma of 0.02
 C17A-C19A
 2.5 with sigma of 0.02
 O6A-C3A
 1.54 with sigma of 0.02
 C3A-C2A
 1.54 with sigma of 0.02
 C2A-C1A
 1.54 with sigma of 0.02
 C4A-C2A
 1.54 with sigma of 0.02
 C3A-C1A
 2.5 with sigma of 0.02
 C4A-C3A
 2.5 with sigma of 0.02
 C4A-C1A
 2.5 with sigma of 0.02
 C2A-O6A
 2.5 with sigma of 0.02
 O24-C57
 3 with sigma of 0.02
 C56-C57
 1.54 with sigma of 0.02
 C57-C56
 1.54 with sigma of 0.02
 C57-C58
 2.5 with sigma of 0.02
 C56-C58
 1.54 with sigma of 0.02
 C55-O24
 1.45 with sigma of 0.02
 C57-C55
 2.5 with sigma of 0.02
 C55-C56
 1.54 with sigma of 0.02
 C55-C58
 2.5 with sigma of 0.02
 C16-C17
 1.54 with sigma of 0.02
 C15-C16
 1.54 with sigma of 0.02
 C15-C17
 2.5 with sigma of 0.02
 C19-C16
 1.54 with sigma of 0.02
 C15-C19
 2.5 with sigma of 0.02
 C2-O6
 2.4 with sigma of 0.02
 C2-C4
 1.54 with sigma of 0.02
 C1-C2
 1.54 with sigma of 0.02
 C2-C3
 1.54 with sigma of 0.02
 C3-C2
 1.54 with sigma of 0.02
 C1-C2
 1.54 with sigma of 0.02
 C2-C4
 1.54 with sigma of 0.02
 C4-C1
 2.5 with sigma of 0.02
 C1-C3
 2.5 with sigma of 0.02
 C3-C4
 2.5 with sigma of 0.02
 C38-C40
 1.54 with sigma of 0.02
 C38-C41
 1.54 with sigma of 0.02
 O7-C19
 3 with sigma of 0.02
 O7-C16
 2.4 with sigma of 0.02
 C15A-O7
 1.45 with sigma of 0.02
 C61-C60
 1.54 with sigma of 0.02
 C62-C61
 2.5 with sigma of 0.02
 C60-C62
 1.6 with sigma of 0.02
 C59-C61
 2.5 with sigma of 0.02
 C59-C60
 1.54 with sigma of 0.02
 C59-C60
 1.54 with sigma of 0.02
 C59-C62
 2.5 with sigma of 0.02
 C61-O23
 3 with sigma of 0.02
 O23-C60
 2.4 with sigma of 0.02
 O23-C59
 1.42 with sigma of 0.02
 C30-C36
 1.54 with sigma of 0.02
 C35-C30A
 1.54 with sigma of 0.02
 C6-C9
 1.54 with sigma of 0.02
 C50-C52 \\sim C52-C53 \\sim C50-C53
 with sigma of 0.02
 C48A-C50 \\sim C48A-C52 \\sim C48A-C53
 with sigma of 0.02
 C33-C31 \\sim C35-C33 \\sim C31-C35
 with sigma of 0.02
 C30A-C31 \\sim C30A-C33 \\sim C30A-C35
 with sigma of 0.02
 C16-C17 \\sim C16-C15 \\sim C16-C19
 with sigma of 0.02
 C48-C54 \\sim C48-C49 \\sim C48-C51
 with sigma of 0.02
 C51-C49 \\sim C54-C49 \\sim C54-C51
 with sigma of 0.02
 C2-C1 \\sim C2-C3 \\sim C2-C4
 with sigma of 0.02
 C11-C12 \\sim C11-C14 \\sim C11-C13
 with sigma of 0.02
 C13-C12 \\sim C12-C14 \\sim C14-C13
 with sigma of 0.02
 C8-C7 \\sim C9-C8 \\sim C7-C9
 with sigma of 0.02
 C46-C45 \\sim C44-C45 \\sim C44-C46
 with sigma of 0.02
 C43-C44 \\sim C43-C45 \\sim C43-C46
 with sigma of 0.02
 O6-C3 \\sim O6A-C3A
 with sigma of 0.02
 C30-C32 \\sim C30-C34 \\sim C30-C36
 with sigma of 0.02
 C6-C7 \\sim C6-C8 \\sim C6-C9
 with sigma of 0.02
3. Uiso/Uaniso restraints and constraints
C15A \\sim C15 \\sim C16 \\sim C16A \\sim C19A \\sim C19 \\sim C17 \\sim C17A:
within 1.7A with sigma of 0.04 and sigma for terminal atoms of 0.08
C4A \\sim C1 \\sim C2 \\sim C1A \\sim C3 \\sim O6 \\sim O6A \\sim C4 \\sim C3A:
within 1.7A with sigma of 0.04 and sigma for terminal atoms of 0.08
O1B \\sim O1C: within 1.7A with sigma of 0.04 and sigma for terminal atoms of
0.08
Uanis(O6A) = Uanis(O6)
Uanis(O1C) = Uanis(O23)
Uanis(O1B) = Uanis(O24)
4. Rigid body (RIGU) restrains
 C4A, C2A, C1A, C3A, O6A
 with sigma for 1-2 distances of 0.004 and sigma for 1-3 distances of 0.004
 C3, C2, C1, C4
 with sigma for 1-2 distances of 0.004 and sigma for 1-3 distances of 0.004
 C1, C2, C3, O6, C4
 with sigma for 1-2 distances of 0.004 and sigma for 1-3 distances of 0.004
 O7, C15, C16, C17, C19
 with sigma for 1-2 distances of 0.004 and sigma for 1-3 distances of 0.004
 C49, C48, C54, C51, C47
 with sigma for 1-2 distances of 0.004 and sigma for 1-3 distances of 0.004
 C53, C48A, C47, C50, C52
 with sigma for 1-2 distances of 0.004 and sigma for 1-3 distances of 0.004
 C15A, C16A, C17A, C19A, O7
 with sigma for 1-2 distances of 0.004 and sigma for 1-3 distances of 0.004
 C60, C59, C61, C62, O23, C55, O24, C56, C58, C57
 with sigma for 1-2 distances of 0.004 and sigma for 1-3 distances of 0.004
 C30, C32, C34, C36, C29
 with sigma for 1-2 distances of 0.004 and sigma for 1-3 distances of 0.004
 C31, C30A, C33, C35, C29
 with sigma for 1-2 distances of 0.004 and sigma for 1-3 distances of 0.004
 O24, C55, C57, C58, C56, O1C
 with sigma for 1-2 distances of 0.004 and sigma for 1-3 distances of 0.004
 O1B, O23, C59, C60, C61, C62
 with sigma for 1-2 distances of 0.004 and sigma for 1-3 distances of 0.004
5. Others
 Sof(C31)=Sof(H31A)=Sof(H31B)=Sof(H31C)=Sof(C33)=Sof(H33A)=Sof(H33B)=Sof(H33C)=
 Sof(C35)=Sof(H35A)=Sof(H35B)=Sof(H35C)=Sof(C30A)=1-FVAR(1)
 Sof(C30)=Sof(C32)=Sof(H32A)=Sof(H32B)=Sof(H32C)=Sof(C34)=Sof(H34A)=Sof(H34B)=
 Sof(H34C)=Sof(C36)=Sof(H36A)=Sof(H36B)=Sof(H36C)=FVAR(1)
 Sof(C50)=Sof(H50A)=Sof(H50B)=Sof(H50C)=Sof(C52)=Sof(H52A)=Sof(H52B)=Sof(H52C)=
 Sof(C53)=Sof(H53A)=Sof(H53B)=Sof(H53C)=Sof(C48A)=1-FVAR(2)
 Sof(C48)=Sof(C49)=Sof(H49A)=Sof(H49B)=Sof(H49C)=Sof(C51)=Sof(H51A)=Sof(H51B)=
 Sof(H51C)=Sof(C54)=Sof(H54A)=Sof(H54B)=Sof(H54C)=FVAR(2)
 Sof(C15A)=Sof(H15C)=Sof(H15D)=Sof(C16A)=Sof(H16A)=Sof(C19A)=Sof(H19D)=
 Sof(H19E)=Sof(H19F)=Sof(C17A)=Sof(H17D)=Sof(H17E)=Sof(H17F)=1-FVAR(3)
 Sof(C15)=Sof(H15A)=Sof(H15B)=Sof(C16)=Sof(H16)=Sof(C17)=Sof(H17A)=Sof(H17B)=
 Sof(H17C)=Sof(C19)=Sof(H19A)=Sof(H19B)=Sof(H19C)=FVAR(3)
 Sof(O6A)=Sof(C3A)=Sof(H3AA)=Sof(H3AB)=Sof(C2A)=Sof(H2A)=Sof(C1A)=Sof(H1AA)=
 Sof(H1AB)=Sof(H1AC)=Sof(C4A)=Sof(H4AA)=Sof(H4AB)=Sof(H4AC)=1-FVAR(4)
 Sof(O6)=Sof(C1)=Sof(H1A)=Sof(H1B)=Sof(H1C)=Sof(C2)=Sof(H2)=Sof(C3)=Sof(H3A)=
 Sof(H3B)=Sof(C4)=Sof(H4A)=Sof(H4B)=Sof(H4C)=FVAR(4)
 Sof(O24)=Sof(C55)=Sof(HI)=Sof(HJ)=Sof(C56)=Sof(HK)=Sof(C57)=Sof(HL)=Sof(HM)=
 Sof(HN)=Sof(C58)=Sof(HO)=Sof(HP)=Sof(HQ)=Sof(O1C)=1-FVAR(5)
 Sof(O23)=Sof(C59)=Sof(H)=Sof(HA)=Sof(C60)=Sof(HB)=Sof(C61)=Sof(HC)=Sof(HD)=
 Sof(HE)=Sof(C62)=Sof(HF)=Sof(HG)=Sof(HH)=Sof(O1B)=FVAR(5)
 Fixed Sof: O1A(0.5) H1AD(0.5) H1AE(0.5)
6.a Free rotating group:
 O1A(H1AD,H1AE)
6.b Rotating group:
 O12(H12A,H12B)
6.c Ternary CH refined with riding coordinates:
 C2(H2), C16(H16), C60(HB), C56(HK), C16A(H16A), C2A(H2A)
6.d Secondary CH2 refined with riding coordinates:
 C3(H3A,H3B), C15(H15A,H15B), C59(H,HA), C55(HI,HJ), C15A(H15C,H15D), C3A(H3AA,
 H3AB)
6.e Me refined with riding coordinates:
 C1(H1A,H1B,H1C), C4(H4A,H4B,H4C), C7(H7A,H7B,H7C), C8(H8A,H8B,H8C), C9(H9A,
 H9B,H9C), C12(H12C,H12D,H12E), C13(H13A,H13B,H13C), C14(H14A,H14B,H14C),
 C17(H17A,H17B,H17C), C19(H19A,H19B,H19C), C22(H22A,H22B,H22C), C23(H23A,H23B,
 H23C), C24(H24A,H24B,H24C), C26(H26A,H26B,H26C), C27(H27A,H27B,H27C), C28(H28A,
 H28B,H28C), C31(H31A,H31B,H31C), C32(H32A,H32B,H32C), C33(H33A,H33B,H33C),
 C34(H34A,H34B,H34C), C35(H35A,H35B,H35C), C36(H36A,H36B,H36C), C39(H39A,H39B,
 H39C), C40(H40A,H40B,H40C), C41(H41A,H41B,H41C), C44(H44A,H44B,H44C), C45(H45A,
 H45B,H45C), C46(H46A,H46B,H46C), C49(H49A,H49B,H49C), C50(H50A,H50B,H50C),
 C51(H51A,H51B,H51C), C52(H52A,H52B,H52C), C53(H53A,H53B,H53C), C54(H54A,H54B,
 H54C), C61(HC,HD,HE), C62(HF,HG,HH), C57(HL,HM,HN), C58(HO,HP,HQ), C19A(H19D,
 H19E,H19F), C17A(H17D,H17E,H17F), C1A(H1AA,H1AB,H1AC), C4A(H4AA,H4AB,H4AC)
;
_olex2_submission_special_instructions 'No special instructions were received'

loop_
_space_group_symop_operation_xyz
'x, y, z'
'-x+1/2, y+1/2, -z+1/2'
'-x, -y, -z'
'x-1/2, -y-1/2, z-1/2'

loop_
_atom_site_label
_atom_site_type_symbol
_atom_site_fract_x
_atom_site_fract_y
_atom_site_fract_z
_atom_site_U_iso_or_equiv
_atom_site_adp_type
_atom_site_occupancy
_atom_site_site_symmetry_order
_atom_site_calc_flag
_atom_site_refinement_flags_posn
_atom_site_refinement_flags_occupancy
_atom_site_disorder_assembly
_atom_site_disorder_group
Gd1 Gd 0.42878(3) 0.51101(2) 0.08176(3) 0.03048(17) Uani 1 1 d . . . .
Cr1 Cr 0.55536(9) 0.75537(7) 0.11185(10) 0.0417(5) Uani 1 1 d . . . .
Cr2 Cr 0.64462(9) 0.66157(6) 0.03887(9) 0.0339(5) Uani 1 1 d . . . .
Cr3 Cr 0.44908(9) 0.65087(6) 0.13174(9) 0.0307(4) Uani 1 1 d . . . .
P1 P 0.62221(15) 0.57814(11) 0.15159(15) 0.0343(7) Uani 1 1 d . . . .
P2 P 0.54050(15) 0.40000(10) 0.01630(14) 0.0278(7) Uani 1 1 d . . . .
O1 O 0.5491(3) 0.6884(2) 0.0932(3) 0.0334(18) Uani 1 1 d . . . .
O2 O 0.6981(4) 0.7596(3) 0.1251(4) 0.059(2) Uani 1 1 d . . . .
O3 O 0.7598(4) 0.6914(3) 0.0910(4) 0.047(2) Uani 1 1 d . . . .
O4 O 0.5527(5) 0.7746(3) 0.0155(4) 0.054(2) Uani 1 1 d . . . .
O5 O 0.6427(4) 0.7167(3) -0.0251(4) 0.044(2) Uani 1 1 d . . . .
O6 O 0.5635(18) 0.8335(10) 0.1206(13) 0.080(6) Uani 0.713(12) 1 d D P A 1
O7 O 0.7372(4) 0.6271(3) -0.0247(4) 0.0416(19) Uani 1 1 d D . . .
O8 O 0.3474(5) 0.4362(3) 0.1198(4) 0.050(2) Uani 1 1 d . . . .
O9 O 0.4414(5) 0.4769(3) 0.1950(4) 0.057(2) Uani 1 1 d . . . .
O10 O 0.5252(3) 0.4545(2) 0.0281(3) 0.0320(17) Uani 1 1 d . . . .
O11 O 0.4513(4) 0.3696(2) 0.0266(3) 0.0337(18) Uani 1 1 d . . . .
O12 O 0.3143(4) 0.4851(2) -0.0118(4) 0.0390(19) Uani 1 1 d . . . .
H12A H 0.2987 0.4545 -0.0072 0.058 Uiso 1 1 d GR . . .
H12B H 0.3400 0.4881 -0.0505 0.058 Uiso 1 1 d GR . . .
O13 O 0.5857(4) 0.5287(3) 0.1224(3) 0.0382(18) Uani 1 1 d . . . .
O14 O 0.5411(4) 0.6061(3) 0.1805(3) 0.0393(19) Uani 1 1 d . . . .
O15 O 0.6680(4) 0.6055(2) 0.0980(3) 0.0368(18) Uani 1 1 d . . . .
O16 O 0.3029(4) 0.5462(3) 0.1299(4) 0.042(2) Uani 1 1 d . . . .
O17 O 0.3370(4) 0.6197(3) 0.1733(4) 0.042(2) Uani 1 1 d . . . .
O18 O 0.4295(3) 0.6021(2) 0.0568(3) 0.0279(16) Uani 1 1 d . . . .
O19 O 0.4536(4) 0.6894(3) 0.2161(4) 0.050(2) Uani 1 1 d . . . .
O20 O 0.5612(5) 0.7496(3) 0.2105(4) 0.058(2) Uani 1 1 d . . . .
O21 O 0.3439(4) 0.6933(3) 0.0877(4) 0.041(2) Uani 1 1 d . . . .
O22 O 0.4156(4) 0.7665(3) 0.1033(4) 0.043(2) Uani 1 1 d . . . .
C1 C 0.5694(17) 0.9105(9) 0.2751(11) 0.167(11) Uani 0.713(12) 1 d D P A 1
H1A H 0.5307 0.9361 0.2532 0.250 Uiso 0.713(12) 1 calc R P A 1
H1B H 0.6231 0.9243 0.3034 0.250 Uiso 0.713(12) 1 calc R P A 1
H1C H 0.5302 0.8915 0.3026 0.250 Uiso 0.713(12) 1 calc R P A 1
C2 C 0.6082(13) 0.8781(8) 0.2210(9) 0.134(7) Uani 0.713(12) 1 d D P A 1
H2 H 0.6457 0.8513 0.2435 0.160 Uiso 0.713(12) 1 calc R P A 1
C3 C 0.5223(11) 0.8574(7) 0.1755(10) 0.104(6) Uani 0.713(12) 1 d D P A 1
H3A H 0.4862 0.8345 0.2006 0.125 Uiso 0.713(12) 1 calc R P A 1
H3B H 0.4786 0.8831 0.1583 0.125 Uiso 0.713(12) 1 calc R P A 1
C4 C 0.6739(13) 0.9077(8) 0.1799(11) 0.137(9) Uani 0.713(12) 1 d D P A 1
H4A H 0.6374 0.9339 0.1577 0.206 Uiso 0.713(12) 1 calc R P A 1
H4B H 0.6989 0.8873 0.1462 0.206 Uiso 0.713(12) 1 calc R P A 1
H4C H 0.7270 0.9206 0.2097 0.206 Uiso 0.713(12) 1 calc R P A 1
C5 C 0.7672(6) 0.7301(4) 0.1219(7) 0.050(3) Uani 1 1 d . . . .
C6 C 0.8666(7) 0.7471(4) 0.1530(6) 0.057(4) Uani 1 1 d D . . .
C7 C 0.9390(6) 0.7067(4) 0.1591(6) 0.073(5) Uani 1 1 d . . . .
H7A H 0.9164 0.6814 0.1869 0.110 Uiso 1 1 calc R . . .
H7B H 1.0004 0.7187 0.1797 0.110 Uiso 1 1 calc R . . .
H7C H 0.9470 0.6941 0.1146 0.110 Uiso 1 1 calc R . . .
C8 C 0.8566(8) 0.7682(5) 0.2216(7) 0.111(7) Uani 1 1 d . . . .
H8A H 0.8098 0.7941 0.2174 0.166 Uiso 1 1 calc R . . .
H8B H 0.9184 0.7806 0.2407 0.166 Uiso 1 1 calc R . . .
H8C H 0.8350 0.7435 0.2510 0.166 Uiso 1 1 calc R . . .
C9 C 0.8990(8) 0.7854(5) 0.1064(7) 0.112(7) Uani 1 1 d D . . .
H9A H 0.9049 0.7715 0.0623 0.169 Uiso 1 1 calc R . . .
H9B H 0.9610 0.7980 0.1248 0.169 Uiso 1 1 calc R . . .
H9C H 0.8521 0.8112 0.1021 0.169 Uiso 1 1 calc R . . .
C10 C 0.6015(7) 0.7571(4) -0.0300(6) 0.046(3) Uani 1 1 d . . . .
C11 C 0.6053(7) 0.7871(4) -0.0928(7) 0.065(4) Uani 1 1 d . . . .
C12 C 0.5097(9) 0.8115(5) -0.1139(9) 0.149(9) Uani 1 1 d . . . .
H12C H 0.4600 0.7874 -0.1231 0.223 Uiso 1 1 calc R . . .
H12D H 0.5151 0.8305 -0.1542 0.223 Uiso 1 1 calc R . . .
H12E H 0.4930 0.8324 -0.0778 0.223 Uiso 1 1 calc R . . .
C13 C 0.6821(10) 0.8248(5) -0.0744(8) 0.136(8) Uani 1 1 d . . . .
H13A H 0.6643 0.8438 -0.0368 0.204 Uiso 1 1 calc R . . .
H13B H 0.6878 0.8456 -0.1129 0.204 Uiso 1 1 calc R . . .
H13C H 0.7434 0.8090 -0.0618 0.204 Uiso 1 1 calc R . . .
C14 C 0.6335(9) 0.7578(5) -0.1532(7) 0.101(6) Uani 1 1 d . . . .
H14A H 0.6957 0.7428 -0.1415 0.152 Uiso 1 1 calc R . . .
H14B H 0.6371 0.7790 -0.1916 0.152 Uiso 1 1 calc R . . .
H14C H 0.5853 0.7332 -0.1647 0.152 Uiso 1 1 calc R . . .
C15 C 0.8302(8) 0.6442(6) -0.0434(13) 0.057(5) Uani 0.738(16) 1 d D P B 1
H15A H 0.8433 0.6763 -0.0246 0.068 Uiso 0.738(16) 1 calc R P B 1
H15B H 0.8278 0.6464 -0.0926 0.068 Uiso 0.738(16) 1 calc R P B 1
C16 C 0.9114(7) 0.6098(5) -0.0169(10) 0.072(5) Uani 0.738(16) 1 d D P B 1
H16 H 0.9082 0.6041 0.0319 0.087 Uiso 0.738(16) 1 calc R P B 1
C17 C 1.0091(8) 0.6343(7) -0.0278(12) 0.095(7) Uani 0.738(16) 1 d D P B 1
H17A H 1.0106 0.6416 -0.0753 0.143 Uiso 0.738(16) 1 calc R P B 1
H17B H 1.0617 0.6127 -0.0132 0.143 Uiso 0.738(16) 1 calc R P B 1
H17C H 1.0158 0.6638 -0.0017 0.143 Uiso 0.738(16) 1 calc R P B 1
C19 C 0.9041(10) 0.5616(5) -0.0544(11) 0.101(8) Uani 0.738(16) 1 d D P B 1
H19A H 0.8420 0.5470 -0.0496 0.151 Uiso 0.738(16) 1 calc R P B 1
H19B H 0.9551 0.5404 -0.0356 0.151 Uiso 0.738(16) 1 calc R P B 1
H19C H 0.9105 0.5669 -0.1019 0.151 Uiso 0.738(16) 1 calc R P B 1
C21 C 0.7159(6) 0.5669(4) 0.2211(6) 0.047(3) Uani 1 1 d . . . .
C22 C 0.7493(8) 0.6158(5) 0.2525(7) 0.080(5) Uani 1 1 d . . . .
H22A H 0.7755 0.6355 0.2185 0.120 Uiso 1 1 calc R . . .
H22B H 0.7986 0.6104 0.2897 0.120 Uiso 1 1 calc R . . .
H22C H 0.6949 0.6321 0.2689 0.120 Uiso 1 1 calc R . . .
C23 C 0.8000(7) 0.5405(5) 0.1932(7) 0.077(5) Uani 1 1 d . . . .
H23A H 0.7771 0.5105 0.1726 0.116 Uiso 1 1 calc R . . .
H23B H 0.8498 0.5339 0.2297 0.116 Uiso 1 1 calc R . . .
H23C H 0.8264 0.5605 0.1596 0.116 Uiso 1 1 calc R . . .
C24 C 0.6758(8) 0.5345(5) 0.2752(6) 0.073(4) Uani 1 1 d . . . .
H24A H 0.6213 0.5503 0.2925 0.110 Uiso 1 1 calc R . . .
H24B H 0.7258 0.5290 0.3119 0.110 Uiso 1 1 calc R . . .
H24C H 0.6552 0.5040 0.2550 0.110 Uiso 1 1 calc R . . .
C25 C 0.6403(5) 0.3782(4) 0.0778(5) 0.032(3) Uani 1 1 d . . . .
C26 C 0.6312(6) 0.4012(4) 0.1467(5) 0.041(3) Uani 1 1 d . . . .
H26A H 0.6354 0.4359 0.1430 0.061 Uiso 1 1 calc R . . .
H26B H 0.6828 0.3897 0.1790 0.061 Uiso 1 1 calc R . . .
H26C H 0.5695 0.3925 0.1619 0.061 Uiso 1 1 calc R . . .
C27 C 0.7371(5) 0.3917(4) 0.0522(6) 0.049(3) Uani 1 1 d . . . .
H27A H 0.7420 0.3767 0.0088 0.073 Uiso 1 1 calc R . . .
H27B H 0.7896 0.3807 0.0842 0.073 Uiso 1 1 calc R . . .
H27C H 0.7409 0.4264 0.0475 0.073 Uiso 1 1 calc R . . .
C28 C 0.6327(6) 0.3224(4) 0.0820(6) 0.047(3) Uani 1 1 d . . . .
H28A H 0.5702 0.3136 0.0955 0.070 Uiso 1 1 calc R . . .
H28B H 0.6829 0.3103 0.1150 0.070 Uiso 1 1 calc R . . .
H28C H 0.6404 0.3085 0.0382 0.070 Uiso 1 1 calc R . . .
C29 C 0.3844(7) 0.4414(5) 0.1811(6) 0.049(3) Uani 1 1 d . . . .
C30 C 0.3510(19) 0.4080(16) 0.234(2) 0.061(6) Uani 0.438(17) 1 d D P C 1
C31 C 0.4272(17) 0.4151(9) 0.2972(11) 0.094(8) Uani 0.562(17) 1 d . P C 2
H31A H 0.4926 0.4076 0.2882 0.141 Uiso 0.562(17) 1 calc R P C 2
H31B H 0.4094 0.3953 0.3340 0.141 Uiso 0.562(17) 1 calc R P C 2
H31C H 0.4233 0.4488 0.3093 0.141 Uiso 0.562(17) 1 calc R P C 2
C32 C 0.429(2) 0.3703(12) 0.2524(19) 0.080(9) Uani 0.438(17) 1 d . P C 1
H32A H 0.4371 0.3507 0.2131 0.120 Uiso 0.438(17) 1 calc R P C 1
H32B H 0.4106 0.3500 0.2885 0.120 Uiso 0.438(17) 1 calc R P C 1
H32C H 0.4896 0.3863 0.2670 0.120 Uiso 0.438(17) 1 calc R P C 1
C33 C 0.3724(14) 0.3539(8) 0.2100(12) 0.066(6) Uani 0.562(17) 1 d . P C 2
H33A H 0.3327 0.3489 0.1677 0.099 Uiso 0.562(17) 1 calc R P C 2
H33B H 0.3537 0.3314 0.2435 0.099 Uiso 0.562(17) 1 calc R P C 2
H33C H 0.4396 0.3489 0.2032 0.099 Uiso 0.562(17) 1 calc R P C 2
C34 C 0.2531(17) 0.3853(12) 0.2107(15) 0.065(8) Uani 0.438(17) 1 d . P C 1
H34A H 0.2048 0.4103 0.2032 0.098 Uiso 0.438(17) 1 calc R P C 1
H34B H 0.2347 0.3633 0.2449 0.098 Uiso 0.438(17) 1 calc R P C 1
H34C H 0.2579 0.3679 0.1690 0.098 Uiso 0.438(17) 1 calc R P C 1
C35 C 0.2540(14) 0.4126(9) 0.2487(14) 0.090(8) Uani 0.562(17) 1 d D P C 2
H35A H 0.2447 0.4457 0.2619 0.135 Uiso 0.562(17) 1 calc R P C 2
H35B H 0.2394 0.3913 0.2849 0.135 Uiso 0.562(17) 1 calc R P C 2
H35C H 0.2114 0.4054 0.2084 0.135 Uiso 0.562(17) 1 calc R P C 2
C36 C 0.333(2) 0.4369(11) 0.2978(15) 0.075(8) Uani 0.438(17) 1 d D P C 1
H36A H 0.3907 0.4545 0.3138 0.113 Uiso 0.438(17) 1 calc R P C 1
H36B H 0.3160 0.4150 0.3327 0.113 Uiso 0.438(17) 1 calc R P C 1
H36C H 0.2804 0.4593 0.2868 0.113 Uiso 0.438(17) 1 calc R P C 1
C37 C 0.5083(7) 0.7212(5) 0.2422(8) 0.061(4) Uani 1 1 d . . . .
C38 C 0.5093(8) 0.7293(5) 0.3179(7) 0.064(4) Uani 1 1 d D . . .
C39 C 0.5956(9) 0.7608(6) 0.3458(8) 0.119(7) Uani 1 1 d . . . .
H39A H 0.6552 0.7453 0.3367 0.179 Uiso 1 1 calc R . . .
H39B H 0.5947 0.7647 0.3941 0.179 Uiso 1 1 calc R . . .
H39C H 0.5910 0.7920 0.3241 0.179 Uiso 1 1 calc R . . .
C40 C 0.5060(14) 0.6813(6) 0.3550(9) 0.154(9) Uani 1 1 d D . . .
H40A H 0.4480 0.6640 0.3385 0.231 Uiso 1 1 calc R . . .
H40B H 0.5059 0.6872 0.4030 0.231 Uiso 1 1 calc R . . .
H40C H 0.5621 0.6623 0.3471 0.231 Uiso 1 1 calc R . . .
C41 C 0.4152(10) 0.7553(7) 0.3282(9) 0.160(10) Uani 1 1 d D . . .
H41A H 0.4134 0.7860 0.3050 0.239 Uiso 1 1 calc R . . .
H41B H 0.4116 0.7606 0.3760 0.239 Uiso 1 1 calc R . . .
H41C H 0.3609 0.7358 0.3101 0.239 Uiso 1 1 calc R . . .
C42 C 0.3430(7) 0.7390(4) 0.0863(6) 0.041(3) Uani 1 1 d . . . .
C43 C 0.2465(6) 0.7651(4) 0.0670(5) 0.045(3) Uani 1 1 d . . . .
C44 C 0.2609(7) 0.7981(4) 0.0072(7) 0.089(5) Uani 1 1 d . . . .
H44A H 0.3135 0.8202 0.0197 0.133 Uiso 1 1 calc R . . .
H44B H 0.2023 0.8162 -0.0052 0.133 Uiso 1 1 calc R . . .
H44C H 0.2761 0.7788 -0.0309 0.133 Uiso 1 1 calc R . . .
C45 C 0.1655(6) 0.7290(4) 0.0447(6) 0.057(4) Uani 1 1 d . . . .
H45A H 0.1822 0.7113 0.0055 0.085 Uiso 1 1 calc R . . .
H45B H 0.1056 0.7462 0.0332 0.085 Uiso 1 1 calc R . . .
H45C H 0.1577 0.7067 0.0812 0.085 Uiso 1 1 calc R . . .
C46 C 0.2207(7) 0.7948(5) 0.1267(7) 0.121(8) Uani 1 1 d . . . .
H46A H 0.2144 0.7738 0.1649 0.182 Uiso 1 1 calc R . . .
H46B H 0.1601 0.8113 0.1147 0.182 Uiso 1 1 calc R . . .
H46C H 0.2710 0.8182 0.1386 0.182 Uiso 1 1 calc R . . .
C47 C 0.2838(6) 0.5828(4) 0.1639(6) 0.038(3) Uani 1 1 d . . . .
C48 C 0.195(2) 0.5807(6) 0.2038(12) 0.047(5) Uani 0.535(14) 1 d . P D 1
C49 C 0.2288(14) 0.5706(8) 0.2797(11) 0.075(7) Uani 0.535(14) 1 d . P D 1
H49A H 0.2613 0.5397 0.2838 0.113 Uiso 0.535(14) 1 calc R P D 1
H49B H 0.1732 0.5700 0.3052 0.113 Uiso 0.535(14) 1 calc R P D 1
H49C H 0.2728 0.5957 0.2971 0.113 Uiso 0.535(14) 1 calc R P D 1
C50 C 0.1663(16) 0.5381(8) 0.2257(13) 0.063(7) Uani 0.465(14) 1 d . P D 2
H50A H 0.1552 0.5124 0.1928 0.095 Uiso 0.465(14) 1 calc R P D 2
H50B H 0.1114 0.5407 0.2517 0.095 Uiso 0.465(14) 1 calc R P D 2
H50C H 0.2238 0.5311 0.2557 0.095 Uiso 0.465(14) 1 calc R P D 2
C51 C 0.1240(13) 0.5400(8) 0.1767(13) 0.072(7) Uani 0.535(14) 1 d . P D 1
H51A H 0.1097 0.5434 0.1283 0.108 Uiso 0.535(14) 1 calc R P D 1
H51B H 0.0648 0.5427 0.1982 0.108 Uiso 0.535(14) 1 calc R P D 1
H51C H 0.1532 0.5089 0.1870 0.108 Uiso 0.535(14) 1 calc R P D 1
C52 C 0.1069(13) 0.5908(9) 0.1262(11) 0.061(7) Uani 0.465(14) 1 d D P D 2
H52A H 0.1186 0.6208 0.1035 0.091 Uiso 0.465(14) 1 calc R P D 2
H52B H 0.0420 0.5909 0.1397 0.091 Uiso 0.465(14) 1 calc R P D 2
H52C H 0.1140 0.5641 0.0958 0.091 Uiso 0.465(14) 1 calc R P D 2
C53 C 0.1760(18) 0.6287(8) 0.2358(13) 0.059(7) Uani 0.465(14) 1 d . P D 2
H53A H 0.2353 0.6305 0.2657 0.089 Uiso 0.465(14) 1 calc R P D 2
H53B H 0.1218 0.6253 0.2623 0.089 Uiso 0.465(14) 1 calc R P D 2
H53C H 0.1684 0.6579 0.2090 0.089 Uiso 0.465(14) 1 calc R P D 2
C54 C 0.1398(15) 0.6295(7) 0.1979(13) 0.066(7) Uani 0.535(14) 1 d . P D 1
H54A H 0.1796 0.6545 0.2203 0.099 Uiso 0.535(14) 1 calc R P D 1
H54B H 0.0804 0.6266 0.2191 0.099 Uiso 0.535(14) 1 calc R P D 1
H54C H 0.1248 0.6377 0.1507 0.099 Uiso 0.535(14) 1 calc R P D 1
O23 O 0.514(2) 0.5464(11) 0.4096(13) 0.239(12) Uani 0.566(10) 1 d D P E 1
C59 C 0.423(2) 0.5543(16) 0.4395(14) 0.210(17) Uani 0.566(10) 1 d D P E 1
H H 0.3840 0.5250 0.4368 0.252 Uiso 0.566(10) 1 calc R P E 1
HA H 0.3859 0.5802 0.4157 0.252 Uiso 0.566(10) 1 calc R P E 1
C60 C 0.452(2) 0.5684(11) 0.5136(13) 0.180(13) Uani 0.566(10) 1 d D P E 1
HB H 0.4984 0.5444 0.5339 0.216 Uiso 0.566(10) 1 calc R P E 1
C61 C 0.499(2) 0.6179(10) 0.5191(16) 0.187(15) Uani 0.566(10) 1 d D P E 1
HC H 0.4617 0.6403 0.4896 0.280 Uiso 0.566(10) 1 calc R P E 1
HD H 0.5639 0.6157 0.5059 0.280 Uiso 0.566(10) 1 calc R P E 1
HE H 0.5016 0.6292 0.5653 0.280 Uiso 0.566(10) 1 calc R P E 1
C62 C 0.360(2) 0.5670(12) 0.5533(14) 0.160(13) Uani 0.566(10) 1 d D P E 1
HF H 0.3379 0.5340 0.5562 0.240 Uiso 0.566(10) 1 calc R P E 1
HG H 0.3093 0.5863 0.5299 0.240 Uiso 0.566(10) 1 calc R P E 1
HH H 0.3761 0.5796 0.5984 0.240 Uiso 0.566(10) 1 calc R P E 1
O24 O -0.012(2) 0.4046(12) 0.472(2) 0.258(13) Uani 0.434(10) 1 d D P E 2
C55 C 0.078(2) 0.4190(18) 0.513(2) 0.219(18) Uani 0.434(10) 1 d D P E 2
HI H 0.1004 0.3924 0.5432 0.262 Uiso 0.434(10) 1 calc R P E 2
HJ H 0.0649 0.4465 0.5418 0.262 Uiso 0.434(10) 1 calc R P E 2
C56 C 0.161(3) 0.4332(14) 0.467(2) 0.225(16) Uani 0.434(10) 1 d D P E 2
HK H 0.1714 0.4084 0.4330 0.270 Uiso 0.434(10) 1 calc R P E 2
C57 C 0.129(2) 0.4826(17) 0.435(3) 0.25(3) Uani 0.434(10) 1 d D P E 2
HL H 0.0668 0.4789 0.4090 0.373 Uiso 0.434(10) 1 calc R P E 2
HM H 0.1761 0.4935 0.4061 0.373 Uiso 0.434(10) 1 calc R P E 2
HN H 0.1236 0.5060 0.4707 0.373 Uiso 0.434(10) 1 calc R P E 2
C58 C 0.2522(18) 0.4414(15) 0.518(2) 0.158(16) Uani 0.434(10) 1 d D P E 2
HO H 0.2423 0.4693 0.5457 0.236 Uiso 0.434(10) 1 calc R P E 2
HP H 0.3078 0.4467 0.4933 0.236 Uiso 0.434(10) 1 calc R P E 2
HQ H 0.2633 0.4133 0.5466 0.236 Uiso 0.434(10) 1 calc R P E 2
O1A O 0.4408(12) 0.5544(6) 0.2907(8) 0.054(4) Uani 0.5 1 d . P . .
H1AD H 0.4102 0.5779 0.3066 0.081 Uiso 0.5 1 d G P . .
H1AE H 0.4589 0.5624 0.2523 0.081 Uiso 0.5 1 d G P . .
C48A C 0.180(2) 0.5855(7) 0.1891(12) 0.049(6) Uani 0.465(14) 1 d D P D 2
C30A C 0.3587(14) 0.4053(13) 0.234(2) 0.069(6) Uani 0.562(17) 1 d D P C 2
C15A C 0.8396(15) 0.6389(14) -0.029(3) 0.053(8) Uani 0.262(16) 1 d D P B 2
H15C H 0.8649 0.6564 0.0117 0.063 Uiso 0.262(16) 1 calc R P B 2
H15D H 0.8453 0.6597 -0.0680 0.063 Uiso 0.262(16) 1 calc R P B 2
C16A C 0.900(2) 0.5927(14) -0.036(2) 0.060(9) Uani 0.262(16) 1 d D P B 2
H16A H 0.8639 0.5703 -0.0675 0.072 Uiso 0.262(16) 1 calc R P B 2
C19A C 0.919(3) 0.5685(17) 0.034(2) 0.087(13) Uani 0.262(16) 1 d D P B 2
H19D H 0.8820 0.5846 0.0663 0.131 Uiso 0.262(16) 1 calc R P B 2
H19E H 0.9874 0.5708 0.0500 0.131 Uiso 0.262(16) 1 calc R P B 2
H19F H 0.9007 0.5349 0.0310 0.131 Uiso 0.262(16) 1 calc R P B 2
C17A C 0.996(2) 0.6056(18) -0.063(2) 0.064(12) Uani 0.262(16) 1 d D P B 2
H17D H 0.9975 0.5927 -0.1078 0.097 Uiso 0.262(16) 1 calc R P B 2
H17E H 1.0491 0.5919 -0.0333 0.097 Uiso 0.262(16) 1 calc R P B 2
H17F H 1.0034 0.6403 -0.0639 0.097 Uiso 0.262(16) 1 calc R P B 2
O6A O 0.550(5) 0.825(3) 0.131(4) 0.080(6) Uani 0.287(12) 1 d D P A 2
C3A C 0.611(2) 0.8581(16) 0.175(3) 0.102(9) Uani 0.287(12) 1 d D P A 2
H3AA H 0.6478 0.8791 0.1474 0.122 Uiso 0.287(12) 1 calc R P A 2
H3AB H 0.6579 0.8393 0.2047 0.122 Uiso 0.287(12) 1 calc R P A 2
C2A C 0.550(3) 0.8894(15) 0.219(2) 0.147(13) Uani 0.287(12) 1 d D P A 2
H2A H 0.5912 0.9072 0.2541 0.176 Uiso 0.287(12) 1 calc R P A 2
C1A C 0.478(4) 0.855(2) 0.251(3) 0.155(18) Uani 0.287(12) 1 d D P A 2
H1AA H 0.4296 0.8436 0.2162 0.233 Uiso 0.287(12) 1 calc R P A 2
H1AB H 0.4476 0.8717 0.2855 0.233 Uiso 0.287(12) 1 calc R P A 2
H1AC H 0.5135 0.8272 0.2709 0.233 Uiso 0.287(12) 1 calc R P A 2
C4A C 0.485(4) 0.9241(19) 0.173(3) 0.20(2) Uani 0.287(12) 1 d D P A 2
H4AA H 0.5257 0.9473 0.1525 0.297 Uiso 0.287(12) 1 calc R P A 2
H4AB H 0.4416 0.9408 0.1995 0.297 Uiso 0.287(12) 1 calc R P A 2
H4AC H 0.4489 0.9058 0.1375 0.297 Uiso 0.287(12) 1 calc R P A 2
O1B O -0.118(2) 0.5632(12) 0.527(2) 0.258(13) Uani 0.566(10) 1 d . P E 1
O1C O 0.398(4) 0.571(2) 0.462(2) 0.239(12) Uani 0.434(10) 1 d . P E 2

loop_
_atom_site_aniso_label
_atom_site_aniso_U_11
_atom_site_aniso_U_22
_atom_site_aniso_U_33
_atom_site_aniso_U_23
_atom_site_aniso_U_13
_atom_site_aniso_U_12
Gd1 0.0227(2) 0.0292(3) 0.0409(4) -0.0007(3) 0.00976(19) 0.0006(2)
Cr1 0.0253(7) 0.0372(12) 0.0627(15) -0.0097(10) 0.0041(7) -0.0011(8)
Cr2 0.0194(6) 0.0297(11) 0.0530(13) -0.0045(9) 0.0055(7) -0.0037(7)
Cr3 0.0214(6) 0.0293(11) 0.0422(12) -0.0079(9) 0.0073(6) -0.0007(7)
P1 0.0243(11) 0.0363(19) 0.042(2) -0.0012(15) 0.0029(11) -0.0001(12)
P2 0.0204(10) 0.0263(17) 0.0374(18) -0.0036(13) 0.0052(10) 0.0018(11)
O1 0.024(3) 0.028(4) 0.048(5) -0.014(4) 0.006(3) -0.008(3)
O2 0.032(3) 0.040(5) 0.103(7) -0.017(5) 0.002(4) -0.005(4)
O3 0.019(3) 0.045(5) 0.078(7) -0.008(5) 0.005(3) -0.001(3)
O4 0.058(4) 0.030(5) 0.077(7) 0.008(5) 0.022(4) 0.005(4)
O5 0.030(3) 0.043(5) 0.059(6) 0.003(4) 0.011(3) -0.004(4)
O6 0.063(8) 0.044(12) 0.132(11) -0.015(9) 0.010(6) -0.011(7)
O7 0.023(3) 0.047(5) 0.058(5) -0.001(4) 0.018(3) 0.000(3)
O8 0.053(4) 0.032(5) 0.070(7) 0.009(5) 0.035(4) -0.005(4)
O9 0.049(4) 0.071(7) 0.051(6) 0.012(5) 0.011(4) -0.019(4)
O10 0.017(3) 0.031(4) 0.048(5) 0.004(4) 0.008(3) 0.003(3)
O11 0.027(3) 0.021(4) 0.052(5) -0.001(4) 0.003(3) -0.003(3)
O12 0.028(3) 0.037(5) 0.054(5) -0.005(4) 0.012(3) -0.004(3)
O13 0.029(3) 0.043(5) 0.043(5) -0.001(4) 0.005(3) -0.005(3)
O14 0.038(3) 0.043(5) 0.037(5) -0.007(4) 0.005(3) -0.002(3)
O15 0.027(3) 0.038(5) 0.045(5) 0.006(4) 0.004(3) 0.009(3)
O16 0.036(3) 0.027(5) 0.067(6) -0.007(4) 0.029(3) 0.000(3)
O17 0.034(3) 0.042(5) 0.053(5) -0.001(4) 0.016(3) -0.001(4)
O18 0.021(3) 0.024(4) 0.039(5) 0.006(3) 0.002(3) -0.001(3)
O19 0.047(4) 0.060(6) 0.043(6) -0.019(4) -0.005(3) -0.008(4)
O20 0.046(4) 0.062(6) 0.068(7) -0.029(5) 0.006(4) -0.011(4)
O21 0.023(3) 0.039(5) 0.061(6) -0.007(4) -0.001(3) 0.004(3)
O22 0.030(3) 0.034(5) 0.066(6) -0.009(4) 0.003(3) -0.006(3)
C1 0.200(19) 0.12(2) 0.171(18) -0.028(15) 0.001(14) -0.016(16)
C2 0.125(12) 0.111(15) 0.160(14) -0.019(10) -0.009(10) -0.029(11)
C3 0.106(10) 0.065(12) 0.139(13) -0.016(9) 0.006(8) -0.004(9)
C4 0.127(14) 0.122(19) 0.153(18) -0.004(14) -0.032(11) -0.051(13)
C5 0.024(5) 0.042(8) 0.086(11) -0.007(7) 0.012(5) 0.004(6)
C6 0.038(6) 0.037(8) 0.094(12) -0.019(8) 0.004(6) -0.011(6)
C7 0.031(5) 0.071(11) 0.116(13) -0.031(9) 0.001(6) 0.001(6)
C8 0.054(7) 0.120(16) 0.152(18) -0.078(13) -0.019(9) 0.005(9)
C9 0.046(7) 0.078(13) 0.21(2) 0.007(13) -0.027(9) -0.009(8)
C10 0.032(5) 0.040(8) 0.065(10) 0.016(7) 0.006(5) -0.007(6)
C11 0.054(6) 0.052(9) 0.093(12) 0.038(9) 0.028(7) 0.004(7)
C12 0.117(12) 0.129(18) 0.20(2) 0.111(16) 0.037(13) 0.060(12)
C13 0.182(16) 0.111(16) 0.115(17) 0.057(13) 0.013(13) -0.070(14)
C14 0.129(12) 0.094(14) 0.088(14) 0.038(11) 0.048(10) 0.019(11)
C15 0.026(5) 0.070(9) 0.080(13) -0.013(8) 0.030(6) -0.012(5)
C16 0.024(5) 0.077(10) 0.118(13) -0.009(8) 0.018(6) -0.007(6)
C17 0.040(6) 0.102(14) 0.15(2) -0.044(12) 0.036(8) -0.016(7)
C19 0.044(8) 0.084(11) 0.18(2) -0.035(11) 0.036(10) -0.005(7)
C21 0.029(5) 0.054(9) 0.055(9) 0.000(7) -0.007(5) -0.001(5)
C22 0.069(7) 0.067(11) 0.094(12) 0.001(9) -0.038(7) -0.014(8)
C23 0.047(6) 0.099(13) 0.081(11) -0.015(9) -0.017(6) 0.013(8)
C24 0.096(9) 0.067(11) 0.055(10) 0.020(8) -0.002(7) -0.004(8)
C25 0.021(4) 0.021(6) 0.053(8) 0.005(5) 0.005(4) -0.001(4)
C26 0.042(5) 0.041(8) 0.038(8) -0.005(6) -0.002(5) 0.017(5)
C27 0.019(4) 0.057(9) 0.070(9) 0.006(7) 0.003(5) 0.003(5)
C28 0.039(5) 0.026(7) 0.075(10) 0.009(6) 0.003(5) 0.009(5)
C29 0.051(6) 0.057(7) 0.041(7) 0.014(6) 0.010(5) 0.003(5)
C30 0.068(11) 0.066(12) 0.051(11) 0.025(9) 0.016(8) 0.000(8)
C31 0.133(15) 0.091(17) 0.059(11) 0.037(10) 0.012(9) -0.012(12)
C32 0.083(13) 0.081(14) 0.078(18) 0.036(12) 0.022(11) 0.009(11)
C33 0.065(12) 0.067(10) 0.068(14) 0.024(9) 0.015(10) 0.008(8)
C34 0.074(11) 0.080(16) 0.043(16) 0.023(12) 0.020(9) -0.005(10)
C35 0.094(10) 0.087(17) 0.095(18) 0.030(13) 0.040(9) 0.011(9)
C36 0.098(16) 0.078(16) 0.053(12) 0.021(10) 0.025(10) 0.002(12)
C37 0.034(6) 0.060(10) 0.089(12) -0.012(9) 0.009(6) 0.011(6)
C38 0.065(7) 0.088(12) 0.040(9) -0.021(8) 0.005(6) -0.012(8)
C39 0.118(11) 0.137(17) 0.098(15) -0.044(12) -0.014(10) -0.053(12)
C40 0.29(2) 0.107(17) 0.066(15) 0.016(12) 0.032(15) -0.069(17)
C41 0.112(12) 0.24(3) 0.133(19) -0.099(18) 0.043(12) 0.005(15)
C42 0.035(5) 0.036(8) 0.055(9) -0.012(7) 0.014(5) 0.005(6)
C43 0.024(4) 0.039(8) 0.071(10) -0.005(7) -0.004(5) 0.009(5)
C44 0.057(7) 0.063(11) 0.143(16) 0.031(11) -0.012(8) 0.004(7)
C45 0.033(5) 0.061(9) 0.075(10) 0.005(7) 0.001(5) 0.010(6)
C46 0.053(7) 0.146(17) 0.161(18) -0.107(14) -0.009(8) 0.030(9)
C47 0.028(4) 0.035(7) 0.052(7) 0.001(5) 0.014(4) -0.001(4)
C48 0.032(8) 0.049(11) 0.064(10) -0.001(8) 0.028(7) -0.004(6)
C49 0.068(11) 0.092(17) 0.070(10) 0.003(9) 0.026(7) -0.001(11)
C50 0.047(12) 0.057(12) 0.093(16) 0.000(10) 0.043(10) 0.003(8)
C51 0.042(9) 0.072(13) 0.106(16) -0.015(11) 0.036(9) -0.013(8)
C52 0.034(8) 0.073(16) 0.078(13) -0.011(10) 0.019(7) 0.001(9)
C53 0.052(12) 0.054(12) 0.074(14) -0.015(10) 0.018(10) 0.006(9)
C54 0.052(11) 0.063(11) 0.088(17) 0.000(10) 0.031(10) 0.008(8)
O23 0.31(3) 0.22(3) 0.20(2) 0.014(19) 0.077(17) 0.04(2)
C59 0.30(3) 0.18(4) 0.15(2) 0.00(2) 0.055(17) 0.03(2)
C60 0.24(3) 0.14(3) 0.16(2) 0.013(19) 0.034(17) 0.07(2)
C61 0.23(3) 0.15(3) 0.19(3) 0.01(2) 0.03(2) 0.07(2)
C62 0.20(3) 0.17(3) 0.10(2) -0.01(2) -0.004(17) 0.05(2)
O24 0.166(15) 0.17(2) 0.43(4) 0.07(2) 0.020(19) 0.019(17)
C55 0.141(18) 0.21(4) 0.31(3) 0.12(2) 0.077(18) -0.01(2)
C56 0.141(18) 0.25(4) 0.28(4) 0.11(3) 0.04(2) -0.02(2)
C57 0.11(2) 0.28(4) 0.36(5) 0.18(4) 0.07(3) -0.01(2)
C58 0.104(16) 0.15(4) 0.23(4) 0.05(3) 0.089(18) 0.03(2)
O1A 0.078(11) 0.040(11) 0.045(12) -0.008(9) 0.015(8) 0.000(9)
C48A 0.033(8) 0.046(12) 0.071(12) -0.013(8) 0.024(6) -0.005(7)
C30A 0.086(11) 0.065(10) 0.059(10) 0.028(8) 0.028(8) 0.007(8)
C15A 0.026(7) 0.063(15) 0.07(2) -0.014(13) 0.022(8) -0.008(7)
C16A 0.031(10) 0.060(17) 0.09(2) -0.013(14) 0.029(10) -0.004(9)
C19A 0.052(18) 0.10(2) 0.11(2) 0.013(19) 0.029(14) 0.006(17)
C17A 0.037(11) 0.07(2) 0.09(2) -0.015(19) 0.027(13) -0.005(13)
O6A 0.063(8) 0.044(12) 0.132(11) -0.015(9) 0.010(6) -0.011(7)
C3A 0.092(14) 0.057(15) 0.151(17) -0.036(13) -0.012(12) -0.012(12)
C2A 0.16(2) 0.09(2) 0.19(2) -0.049(17) 0.018(19) 0.021(17)
C1A 0.15(3) 0.12(3) 0.20(4) -0.04(3) 0.02(3) 0.02(2)
C4A 0.20(3) 0.15(3) 0.24(4) 0.00(3) 0.03(3) 0.06(3)
O1B 0.166(15) 0.17(2) 0.43(4) 0.07(2) 0.020(19) 0.019(17)
O1C 0.31(3) 0.22(3) 0.20(2) 0.014(19) 0.077(17) 0.04(2)

loop_
_atom_type_symbol
_atom_type_description
_atom_type_scat_dispersion_real
_atom_type_scat_dispersion_imag
_atom_type_scat_source
C C 0.0033 0.0016 'International Tables Vol C Tables 4.2.6.8 and 6.1.1.4'
H H 0.0000 0.0000 'International Tables Vol C Tables 4.2.6.8 and 6.1.1.4'
Cr Cr 0.3209 0.6236 'International Tables Vol C Tables 4.2.6.8 and 6.1.1.4'
Gd Gd -0.1653 3.9035 'International Tables Vol C Tables 4.2.6.8 and 6.1.1.4'
O O 0.0106 0.0060 'International Tables Vol C Tables 4.2.6.8 and 6.1.1.4'
P P 0.1023 0.0942 'International Tables Vol C Tables 4.2.6.8 and 6.1.1.4'

loop_
_geom_angle_atom_site_label_1
_geom_angle_atom_site_label_2
_geom_angle_atom_site_label_3
_geom_angle
_geom_angle_site_symmetry_1
_geom_angle_site_symmetry_3
P2 Gd1 Gd1 61.18(5) 3_665 3_665
O8 Gd1 Gd1 113.04(18) . 3_665
O8 Gd1 P2 155.6(2) . 3_665
O8 Gd1 O10 137.2(2) . 3_665
O8 Gd1 O18 151.33(19) . .
O8 Gd1 C29 26.4(3) . .
O9 Gd1 Gd1 133.92(18) . 3_665
O9 Gd1 P2 149.6(2) . 3_665
O9 Gd1 O8 52.6(3) . .
O9 Gd1 O10 161.26(19) . 3_665
O9 Gd1 O12 125.0(2) . .
O9 Gd1 O18 124.0(3) . .
O9 Gd1 C29 26.2(3) . .
O10 Gd1 Gd1 36.18(16) . 3_665
O10 Gd1 Gd1 33.89(14) 3_665 3_665
O10 Gd1 P2 96.83(17) . 3_665
O10 Gd1 P2 28.34(15) 3_665 3_665
O10 Gd1 O8 83.3(2) . .
O10 Gd1 O9 99.6(3) . .
O10 Gd1 O10 70.1(2) . 3_665
O10 Gd1 O12 79.5(2) . .
O10 Gd1 O18 123.1(2) . .
O10 Gd1 O18 57.0(2) 3_665 .
O10 Gd1 C29 160.0(3) 3_665 .
O10 Gd1 C29 92.0(3) . .
O12 Gd1 Gd1 71.02(15) . 3_665
O12 Gd1 P2 83.11(17) . 3_665
O12 Gd1 O8 72.9(3) . .
O12 Gd1 O10 69.8(2) . 3_665
O12 Gd1 O18 99.1(2) . .
O12 Gd1 C29 99.0(3) . .
O13 Gd1 Gd1 77.80(17) . 3_665
O13 Gd1 P2 82.45(18) . 3_665
O13 Gd1 O8 120.7(2) . .
O13 Gd1 O9 77.4(2) . .
O13 Gd1 O10 84.7(2) . 3_665
O13 Gd1 O10 75.0(2) . .
O13 Gd1 O12 148.8(2) . .
O13 Gd1 O18 80.6(2) . .
O13 Gd1 C29 99.5(3) . .
O16 Gd1 Gd1 149.31(19) . 3_665
O16 Gd1 P2 94.56(18) . 3_665
O16 Gd1 O8 80.8(2) . .
O16 Gd1 O9 76.5(3) . .
O16 Gd1 O10 118.0(2) . 3_665
O16 Gd1 O10 162.4(2) . .
O16 Gd1 O12 88.7(2) . .
O16 Gd1 O13 119.9(2) . .
O16 Gd1 O18 71.3(2) . .
O16 Gd1 C29 76.9(3) . .
O18 Gd1 Gd1 88.97(14) . 3_665
O18 Gd1 P2 28.69(15) . 3_665
O18 Gd1 C29 142.8(3) . .
C29 Gd1 Gd1 127.7(3) . 3_665
C29 Gd1 P2 171.1(2) . 3_665
O1 Cr1 O2 96.3(3) . .
O1 Cr1 O4 94.5(3) . .
O1 Cr1 O6 173.3(7) . .
O1 Cr1 O20 96.4(3) . .
O1 Cr1 O22 96.4(3) . .
O1 Cr1 O6A 175(2) . .
O2 Cr1 O4 91.9(3) . .
O2 Cr1 O6 83.5(7) . .
O4 Cr1 O6 78.8(7) . .
O20 Cr1 O2 86.1(3) . .
O20 Cr1 O4 169.0(3) . .
O20 Cr1 O6 90.3(7) . .
O20 Cr1 O6A 84(2) . .
O22 Cr1 O2 167.2(3) . .
O22 Cr1 O4 87.3(3) . .
O22 Cr1 O6 83.9(7) . .
O22 Cr1 O20 92.3(3) . .
O22 Cr1 O6A 79(2) . .
O6A Cr1 O2 88(2) . .
O6A Cr1 O4 86(2) . .
O1 Cr2 O3 96.4(3) . .
O1 Cr2 O5 95.5(3) . .
O1 Cr2 O7 173.8(2) . .
O1 Cr2 O11 94.6(2) . 3_665
O1 Cr2 O15 93.0(3) . .
O3 Cr2 O7 89.6(3) . .
O5 Cr2 O3 88.3(3) . .
O5 Cr2 O7 86.3(3) . .
O11 Cr2 O3 168.5(3) 3_665 .
O11 Cr2 O5 87.2(3) 3_665 .
O11 Cr2 O7 79.6(2) 3_665 .
O15 Cr2 O3 86.7(3) . .
O15 Cr2 O5 170.6(2) . .
O15 Cr2 O7 85.7(3) . .
O15 Cr2 O11 96.2(3) . 3_665
O1 Cr3 O14 94.3(3) . .
O1 Cr3 O17 173.0(3) . .
O1 Cr3 O18 96.7(3) . .
O1 Cr3 O19 94.6(3) . .
O1 Cr3 O21 91.9(3) . .
O14 Cr3 O17 91.1(3) . .
O14 Cr3 O18 88.4(3) . .
O14 Cr3 O19 87.8(3) . .
O14 Cr3 O21 173.7(3) . .
O18 Cr3 O17 87.8(3) . .
O18 Cr3 O21 91.9(3) . .
O19 Cr3 O17 81.2(3) . .
O19 Cr3 O18 168.3(3) . .
O19 Cr3 O21 90.7(3) . .
O21 Cr3 O17 82.6(3) . .
O13 P1 C21 108.2(5) . .
O14 P1 O13 111.2(3) . .
O14 P1 C21 107.4(5) . .
O15 P1 O13 109.1(4) . .
O15 P1 O14 113.2(4) . .
O15 P1 C21 107.5(4) . .
O10 P2 Gd1 50.8(3) . 3_665
O10 P2 O18 103.5(4) . 3_665
O10 P2 C25 108.9(4) . .
O11 P2 Gd1 131.8(3) . 3_665
O11 P2 O10 113.0(3) . .
O11 P2 O18 113.8(4) . 3_665
O11 P2 C25 107.2(4) . .
O18 P2 Gd1 52.8(2) 3_665 3_665
O18 P2 C25 110.5(4) 3_665 .
C25 P2 Gd1 121.0(3) . 3_665
Cr1 O1 Cr2 117.6(3) . .
Cr1 O1 Cr3 117.8(3) . .
Cr2 O1 Cr3 124.6(3) . .
C5 O2 Cr1 135.2(7) . .
C5 O3 Cr2 129.7(6) . .
C10 O4 Cr1 128.4(8) . .
C10 O5 Cr2 135.3(7) . .
C3 O6 Cr1 119.7(19) . .
C15 O7 Cr2 127.7(9) . .
C15A O7 Cr2 126(2) . .
C29 O8 Gd1 92.5(7) . .
C29 O9 Gd1 96.6(7) . .
Gd1 O10 Gd1 109.9(2) . 3_665
P2 O10 Gd1 100.9(3) . 3_665
P2 O10 Gd1 143.4(3) . .
P2 O11 Cr2 131.1(4) . 3_665
P1 O13 Gd1 125.6(4) . .
P1 O14 Cr3 127.1(4) . .
P1 O15 Cr2 140.5(4) . .
C47 O16 Gd1 140.9(6) . .
C47 O17 Cr3 138.3(7) . .
Cr3 O18 Gd1 121.4(3) . .
P2 O18 Gd1 98.5(3) 3_665 .
P2 O18 Cr3 133.6(4) 3_665 .
C37 O19 Cr3 134.5(8) . .
C37 O20 Cr1 124.9(8) . .
C42 O21 Cr3 126.9(7) . .
C42 O22 Cr1 132.6(6) . .
C3 C2 C1 108.9(13) . .
C4 C2 C1 109.3(13) . .
C4 C2 C3 111.0(13) . .
O6 C3 C2 105.8(14) . .
O2 C5 C6 116.1(10) . .
O3 C5 O2 124.1(10) . .
O3 C5 C6 119.6(9) . .
C7 C6 C5 112.0(9) . .
C7 C6 C8 109.9(9) . .
C7 C6 C9 109.5(8) . .
C8 C6 C5 108.9(9) . .
C8 C6 C9 110.1(9) . .
C9 C6 C5 106.4(10) . .
O4 C10 C11 116.3(11) . .
O5 C10 O4 123.6(11) . .
O5 C10 C11 120.1(11) . .
C10 C11 C12 111.9(10) . .
C10 C11 C13 105.3(11) . .
C10 C11 C14 113.0(11) . .
C12 C11 C14 107.9(10) . .
C13 C11 C12 109.7(10) . .
C13 C11 C14 109.0(9) . .
O7 C15 C16 110.6(11) . .
C15 C16 C17 107.7(11) . .
C19 C16 C15 111.5(13) . .
C19 C16 C17 109.3(14) . .
C22 C21 P1 108.6(8) . .
C22 C21 C24 110.2(11) . .
C23 C21 P1 108.6(8) . .
C23 C21 C22 110.9(9) . .
C23 C21 C24 108.4(11) . .
C24 C21 P1 110.1(7) . .
C26 C25 P2 109.3(6) . .
C26 C25 C27 110.6(8) . .
C26 C25 C28 110.7(9) . .
C27 C25 P2 109.0(7) . .
C27 C25 C28 109.1(8) . .
C28 C25 P2 108.0(6) . .
O8 C29 Gd1 61.0(6) . .
O8 C29 C30 118.3(14) . .
O8 C29 C30A 119.1(13) . .
O9 C29 Gd1 57.2(6) . .
O9 C29 O8 118.2(11) . .
O9 C29 C30 123.2(14) . .
O9 C29 C30A 122.7(12) . .
C30 C29 Gd1 173.6(11) . .
C30A C29 Gd1 178.5(10) . .
C29 C30 C32 109(3) . .
C29 C30 C34 111(3) . .
C29 C30 C36 110(3) . .
C32 C30 C34 112(3) . .
C32 C30 C36 110(3) . .
C34 C30 C36 105(3) . .
O19 C37 O20 125.9(14) . .
O19 C37 C38 117.5(12) . .
O20 C37 C38 116.5(12) . .
C37 C38 C39 111.6(11) . .
C37 C38 C40 110.5(12) . .
C37 C38 C41 106.3(11) . .
C40 C38 C39 112.4(12) . .
C40 C38 C41 106.3(14) . .
C41 C38 C39 109.4(12) . .
O21 C42 O22 125.7(9) . .
O21 C42 C43 118.9(9) . .
O22 C42 C43 115.3(9) . .
C42 C43 C45 111.0(8) . .
C44 C43 C42 107.2(8) . .
C44 C43 C45 108.3(8) . .
C46 C43 C42 109.3(9) . .
C46 C43 C44 110.1(9) . .
C46 C43 C45 110.8(7) . .
O16 C47 O17 125.2(9) . .
O16 C47 C48 118.1(10) . .
O16 C47 C48A 117.2(10) . .
O17 C47 C48 116.4(11) . .
O17 C47 C48A 117.1(11) . .
C47 C48 C49 109.3(16) . .
C47 C48 C51 111.5(17) . .
C47 C48 C54 110.3(18) . .
C49 C48 C51 108.7(16) . .
C54 C48 C49 109.1(16) . .
C54 C48 C51 108.0(15) . .
O23 C59 C60 106.2(16) . .
C59 C60 C62 109.5(16) . .
C61 C60 C59 111.3(17) . .
C61 C60 C62 110.8(16) . .
O24 C55 C56 112(3) . .
C57 C56 C55 104.8(16) . .
C58 C56 C55 104.7(18) . .
C58 C56 C57 108.6(18) . .
C50 C48A C47 105.8(19) . .
C50 C48A C52 111.6(16) . .
C52 C48A C47 107(2) . .
C53 C48A C47 109(2) . .
C53 C48A C50 112.2(18) . .
C53 C48A C52 111.0(16) . .
C29 C30A C35 110(2) . .
C31 C30A C29 106(2) . .
C31 C30A C33 110(2) . .
C31 C30A C35 111(2) . .
C33 C30A C29 110(2) . .
C33 C30A C35 110(2) . .
O7 C15A C16A 111(2) . .
C15A C16A C19A 109.1(19) . .
C17A C16A C15A 109.9(18) . .
C17A C16A C19A 109.7(18) . .
C3A O6A Cr1 134(6) . .
O6A C3A C2A 111.7(19) . .
C3A C2A C1A 107.1(17) . .
C3A C2A C4A 109.6(19) . .
C4A C2A C1A 105.4(18) . .

loop_
_geom_bond_atom_site_label_1
_geom_bond_atom_site_label_2
_geom_bond_distance
_geom_bond_site_symmetry_2
Gd1 Gd1 3.9893(10) 3_665
Gd1 P2 3.176(3) 3_665
Gd1 O8 2.497(7) .
Gd1 O9 2.412(8) .
Gd1 O10 2.366(6) .
Gd1 O10 2.505(6) 3_665
Gd1 O12 2.413(6) .
Gd1 O13 2.285(5) .
Gd1 O16 2.279(6) .
Gd1 O18 2.557(6) .
Gd1 C29 2.851(12) .
Cr1 O1 1.881(6) .
Cr1 O2 1.964(6) .
Cr1 O4 1.968(9) .
Cr1 O6 2.16(3) .
Cr1 O20 1.946(9) .
Cr1 O22 1.944(6) .
Cr1 O6A 1.95(7) .
Cr2 O1 1.928(6) .
Cr2 O3 1.981(7) .
Cr2 O5 1.972(8) .
Cr2 O7 2.105(6) .
Cr2 O11 1.952(6) 3_665
Cr2 O15 1.941(7) .
Cr3 O1 1.939(6) .
Cr3 O14 1.952(7) .
Cr3 O17 2.014(6) .
Cr3 O18 1.993(7) .
Cr3 O19 1.970(7) .
Cr3 O21 1.993(7) .
P1 O13 1.541(7) .
P1 O14 1.516(7) .
P1 O15 1.490(7) .
P1 C21 1.814(10) .
P2 Gd1 3.176(3) 3_665
P2 O10 1.535(7) .
P2 O11 1.520(6) .
P2 O18 1.542(7) 3_665
P2 C25 1.841(9) .
O2 C5 1.259(11) .
O3 C5 1.228(12) .
O4 C10 1.270(13) .
O5 C10 1.249(12) .
O6 C3 1.43(2) .
O7 C15 1.449(14) .
O7 C15A 1.461(19) .
O8 C29 1.271(13) .
O9 C29 1.267(13) .
O10 Gd1 2.505(6) 3_665
O11 Cr2 1.952(6) 3_665
O16 C47 1.252(12) .
O17 C47 1.256(11) .
O18 P2 1.542(7) 3_665
O19 C37 1.233(13) .
O20 C37 1.276(14) .
O21 C42 1.256(12) .
O22 C42 1.274(11) .
C1 C2 1.528(11) .
C2 C3 1.524(10) .
C2 C4 1.514(11) .
C5 C6 1.519(13) .
C6 C7 1.492(11) .
C6 C8 1.492(12) .
C6 C9 1.497(10) .
C10 C11 1.494(16) .
C11 C12 1.502(12) .
C11 C13 1.501(12) .
C11 C14 1.521(12) .
C15 C16 1.518(12) .
C16 C17 1.542(11) .
C16 C19 1.518(12) .
C21 C22 1.531(15) .
C21 C23 1.520(14) .
C21 C24 1.536(15) .
C25 C26 1.516(13) .
C25 C27 1.522(11) .
C25 C28 1.543(13) .
C29 C30 1.50(6) .
C29 C30A 1.51(5) .
C30 C32 1.51(2) .
C30 C34 1.52(2) .
C30 C36 1.521(17) .
C31 C30A 1.50(2) .
C33 C30A 1.51(2) .
C35 C30A 1.514(16) .
C37 C38 1.508(17) .
C38 C39 1.528(15) .
C38 C40 1.513(14) .
C38 C41 1.514(13) .
C42 C43 1.528(12) .
C43 C44 1.519(12) .
C43 C45 1.528(10) .
C43 C46 1.504(11) .
C47 C48 1.52(3) .
C47 C48A 1.57(4) .
C48 C49 1.55(2) .
C48 C51 1.55(2) .
C48 C54 1.55(2) .
C50 C48A 1.51(2) .
C52 C48A 1.524(15) .
C53 C48A 1.51(2) .
O23 C59 1.454(19) .
C59 C60 1.525(14) .
C60 C61 1.513(19) .
C60 C62 1.553(17) .
O24 C55 1.47(2) .
C55 C56 1.58(2) .
C56 C57 1.547(14) .
C56 C58 1.54(2) .
C15A C16A 1.53(2) .
C16A C19A 1.54(2) .
C16A C17A 1.522(19) .
O6A C3A 1.477(17) .
C3A C2A 1.533(19) .
C2A C1A 1.56(2) .
C2A C4A 1.54(2) .
